data_2235270
loop_
_publ_author_name
'Lv, Diya'
'Cao, Yan'
'Dong, Xin'
'Lou, Ziyang'
'Chai, Yifeng'

_publ_section_title
;
 4-Methyl-<i>N</i>-(9-methyl-9-azabicyclo[3.3.1]non-3-yl)benzamide
;
_journal_coeditor_code VM2165
_journal_issue 6
_journal_name_full 'Acta Crystallographica Section E'
_journal_page_first o1781
_journal_paper_doi 10.1107/S1600536812017795
_journal_volume 68
_journal_year 2012
_chemical_formula_iupac 'C17 H24 N2 O'
_chemical_formula_moiety 'C17 H24 N2 O'
_chemical_formula_sum 'C17 H24 N2 O'
_chemical_formula_weight 272.38
_chemical_name_systematic
;
4-Methyl-<i>N</i>-(9-methyl-9-azabicyclo[3.3.1]non-3-yl)benzamide
;
_space_group_IT_number 9
_symmetry_cell_setting monoclinic
_symmetry_space_group_name_Hall 'C -2yc'
_symmetry_space_group_name_H-M 'C 1 c 1'
_atom_sites_solution_hydrogens geom
_atom_sites_solution_primary direct
_atom_sites_solution_secondary difmap
_audit_creation_method SHELXL-97
_cell_angle_alpha 90.00
_cell_angle_beta 101.263(7)
_cell_angle_gamma 90.00
_cell_formula_units_Z 12
_cell_length_a 38.68(2)
_cell_length_b 12.300(7)
_cell_length_c 9.975(5)
_cell_measurement_reflns_used 2865
_cell_measurement_temperature 293(2)
_cell_measurement_theta_max 24.061
_cell_measurement_theta_min 2.310
_cell_volume 4654(4)
_computing_cell_refinement 'SAINT (Bruker, 1999)'
_computing_data_collection 'SMART (Bruker, 1999)'
_computing_data_reduction 'SAINT (Bruker, 1999)'
_computing_molecular_graphics 'SHELXTL (Sheldrick, 2008)'
_computing_publication_material 'SHELXL97 (Sheldrick, 2008)'
_computing_structure_refinement 'SHELXL97 (Sheldrick, 2008)'
_computing_structure_solution 'SHELXS97 (Sheldrick, 2008)'
_diffrn_ambient_temperature 293(2)
_diffrn_measured_fraction_theta_full 0.994
_diffrn_measured_fraction_theta_max 0.994
_diffrn_measurement_device_type 'Bruker SMART CCD area-detector'
_diffrn_measurement_method 'phi and omega scans'
_diffrn_radiation_monochromator graphite
_diffrn_radiation_source 'fine-focus sealed tube'
_diffrn_radiation_type MoK\a
_diffrn_radiation_wavelength 0.71073
_diffrn_reflns_av_R_equivalents 0.0489
_diffrn_reflns_av_sigmaI/netI 0.0604
_diffrn_reflns_limit_h_max 47
_diffrn_reflns_limit_h_min -36
_diffrn_reflns_limit_k_max 15
_diffrn_reflns_limit_k_min -15
_diffrn_reflns_limit_l_max 11
_diffrn_reflns_limit_l_min -12
_diffrn_reflns_number 10320
_diffrn_reflns_theta_full 26.00
_diffrn_reflns_theta_max 26.00
_diffrn_reflns_theta_min 1.74
_exptl_absorpt_coefficient_mu 0.073
_exptl_absorpt_correction_T_max 0.9928
_exptl_absorpt_correction_T_min 0.9820
_exptl_absorpt_correction_type multi-scan
_exptl_absorpt_process_details '(SADABS; Bruker, 1999)'
_exptl_crystal_colour colorless
_exptl_crystal_density_diffrn 1.166
_exptl_crystal_density_method 'not measured'
_exptl_crystal_description prism
_exptl_crystal_F_000 1776
_exptl_crystal_size_max 0.25
_exptl_crystal_size_mid 0.15
_exptl_crystal_size_min 0.10
_refine_diff_density_max 0.202
_refine_diff_density_min -0.230
_refine_ls_abs_structure_details 'Flack, H. D. (1983). <i>Acta Cryst.</i> A<b>39</b>, 876--881.'
_refine_ls_abs_structure_Flack -3.4(17)
_refine_ls_extinction_method none
_refine_ls_goodness_of_fit_ref 0.958
_refine_ls_hydrogen_treatment mixed
_refine_ls_matrix_type full
_refine_ls_number_parameters 556
_refine_ls_number_reflns 6399
_refine_ls_number_restraints 5
_refine_ls_restrained_S_all 0.957
_refine_ls_R_factor_all 0.0841
_refine_ls_R_factor_gt 0.0508
_refine_ls_shift/su_max 0.001
_refine_ls_shift/su_mean 0.000
_refine_ls_structure_factor_coef Fsqd
_refine_ls_weighting_details 'calc w=1/[\s^2^(Fo^2^)+(0.0788P)^2^+0.0000P] where P=(Fo^2^+2Fc^2^)/3'
_refine_ls_weighting_scheme calc
_refine_ls_wR_factor_gt 0.1235
_refine_ls_wR_factor_ref 0.1505
_reflns_number_gt 4035
_reflns_number_total 6399
_reflns_threshold_expression I>2sigma(I)
_cod_data_source_file vm2165.cif
_cod_data_source_block I
_cod_original_sg_symbol_H-M 'C c'
_cod_database_code 2235270
_cod_database_fobs_code 2235270

loop_
_symmetry_equiv_pos_as_xyz
'x, y, z'
'x, -y, z+1/2'
'x+1/2, y+1/2, z'
'x+1/2, -y+1/2, z+1/2'

loop_
_atom_site_type_symbol
_atom_site_label
_atom_site_fract_x
_atom_site_fract_y
_atom_site_fract_z
_atom_site_U_iso_or_equiv
_atom_site_adp_type
_atom_site_calc_flag
_atom_site_refinement_flags
_atom_site_occupancy
_atom_site_symmetry_multiplicity
N N1 0.58077(8) 0.1326(3) 0.3192(3) 0.0543(8) Uani d . 1 1
N N2 0.48226(9) 0.0124(3) 0.2549(3) 0.0609(9) Uani d D 1 1
H H2' 0.4764(11) -0.005(3) 0.330(3) 0.073 Uiso d D 1 1
O O1 0.46853(7) 0.0334(3) 0.0285(3) 0.0705(8) Uani d . 1 1
C C1 0.46056(10) 0.0018(3) 0.1364(4) 0.0528(10) Uani d . 1 1
C C2 0.42609(10) -0.0505(3) 0.1370(4) 0.0488(9) Uani d . 1 1
C C3 0.39749(11) -0.0253(3) 0.0334(4) 0.0589(11) Uani d . 1 1
H H3 0.4003 0.0242 -0.0343 0.071 Uiso calc R 1 1
C C4 0.36548(11) -0.0725(4) 0.0305(5) 0.0670(12) Uani d . 1 1
H H4 0.3467 -0.0528 -0.0383 0.080 Uiso calc R 1 1
C C5 0.35993(10) -0.1489(3) 0.1261(5) 0.0627(12) Uani d . 1 1
C C6 0.38855(11) -0.1749(3) 0.2235(4) 0.0619(11) Uani d . 1 1
H H6 0.3862 -0.2279 0.2876 0.074 Uiso calc R 1 1
C C7 0.42059(10) -0.1264(3) 0.2308(4) 0.0558(10) Uani d . 1 1
H H7 0.4391 -0.1454 0.3012 0.067 Uiso calc R 1 1
C C8 0.32499(12) -0.2024(4) 0.1200(6) 0.0900(16) Uani d . 1 1
H H8A 0.3085 -0.1503 0.1421 0.135 Uiso calc R 1 1
H H8B 0.3275 -0.2612 0.1843 0.135 Uiso calc R 1 1
H H8C 0.3166 -0.2300 0.0295 0.135 Uiso calc R 1 1
C C9 0.51759(10) 0.0560(3) 0.2706(4) 0.0531(10) Uani d . 1 1
H H9 0.5255 0.0471 0.1837 0.064 Uiso calc R 1 1
C C10 0.51907(11) 0.1753(3) 0.3063(4) 0.0626(11) Uani d . 1 1
H H10A 0.5076 0.1868 0.3832 0.075 Uiso calc R 1 1
H H10B 0.5062 0.2161 0.2293 0.075 Uiso calc R 1 1
C C11 0.55702(11) 0.2186(3) 0.3427(4) 0.0613(11) Uani d . 1 1
H H11 0.5592 0.2782 0.2797 0.074 Uiso calc R 1 1
C C12 0.56556(13) 0.2638(3) 0.4878(5) 0.0736(13) Uani d . 1 1
H H12A 0.5885 0.2986 0.5031 0.088 Uiso calc R 1 1
H H12B 0.5482 0.3185 0.4986 0.088 Uiso calc R 1 1
C C13 0.56561(13) 0.1746(4) 0.5929(4) 0.0740(13) Uani d . 1 1
H H13A 0.5746 0.2032 0.6837 0.089 Uiso calc R 1 1
H H13B 0.5417 0.1496 0.5898 0.089 Uiso calc R 1 1
C C14 0.58816(11) 0.0809(4) 0.5652(5) 0.0715(13) Uani d . 1 1
H H14A 0.5849 0.0204 0.6238 0.086 Uiso calc R 1 1
H H14B 0.6128 0.1023 0.5874 0.086 Uiso calc R 1 1
C C15 0.57904(10) 0.0439(3) 0.4144(4) 0.0566(10) Uani d . 1 1
H H15 0.5963 -0.0112 0.4007 0.068 Uiso calc R 1 1
C C16 0.54243(10) -0.0080(3) 0.3798(4) 0.0531(10) Uani d . 1 1
H H16A 0.5446 -0.0817 0.3478 0.064 Uiso calc R 1 1
H H16B 0.5325 -0.0116 0.4619 0.064 Uiso calc R 1 1
C C17 0.61658(12) 0.1692(4) 0.3199(5) 0.0852(15) Uani d . 1 1
H H17A 0.6275 0.1913 0.4106 0.128 Uiso calc R 1 1
H H17B 0.6160 0.2297 0.2586 0.128 Uiso calc R 1 1
H H17C 0.6299 0.1109 0.2909 0.128 Uiso calc R 1 1
N N3 0.40602(8) 0.3625(3) 0.0728(3) 0.0606(9) Uani d . 1 1
N N4 0.30958(8) 0.4950(3) 0.0227(3) 0.0552(8) Uani d D 1 1
H H4' 0.3019(10) 0.506(3) 0.097(3) 0.066 Uiso d D 1 1
O O2 0.29556(7) 0.4833(3) -0.2040(3) 0.0750(9) Uani d . 1 1
C C18 0.28783(9) 0.5105(3) -0.0962(4) 0.0521(10) Uani d . 1 1
C C19 0.25307(9) 0.5615(3) -0.0922(4) 0.0477(9) Uani d . 1 1
C C20 0.24716(10) 0.6300(3) 0.0099(4) 0.0552(10) Uani d . 1 1
H H20 0.2655 0.6458 0.0823 0.066 Uiso calc R 1 1
C C21 0.21491(11) 0.6750(3) 0.0068(4) 0.0605(11) Uani d . 1 1
H H21 0.2120 0.7227 0.0761 0.073 Uiso calc R 1 1
C C22 0.18671(10) 0.6526(3) -0.0946(4) 0.0565(10) Uani d . 1 1
C C23 0.19269(11) 0.5849(3) -0.1974(5) 0.0664(12) Uani d . 1 1
H H23 0.1741 0.5693 -0.2693 0.080 Uiso calc R 1 1
C C24 0.22492(10) 0.5399(3) -0.1972(4) 0.0579(11) Uani d . 1 1
H H24 0.2280 0.4943 -0.2684 0.069 Uiso calc R 1 1
C C25 0.15105(12) 0.7020(4) -0.0963(6) 0.0857(15) Uani d . 1 1
H H25A 0.1509 0.7360 -0.0098 0.129 Uiso calc R 1 1
H H25B 0.1334 0.6462 -0.1125 0.129 Uiso calc R 1 1
H H25C 0.1461 0.7554 -0.1677 0.129 Uiso calc R 1 1
C C26 0.34431(9) 0.4478(3) 0.0351(4) 0.0491(9) Uani d . 1 1
H H26 0.3517 0.4550 -0.0531 0.059 Uiso calc R 1 1
C C27 0.37066(10) 0.5075(3) 0.1421(4) 0.0515(9) Uani d . 1 1
H H27A 0.3617 0.5114 0.2262 0.062 Uiso calc R 1 1
H H27B 0.3733 0.5813 0.1112 0.062 Uiso calc R 1 1
C C28 0.40679(10) 0.4522(3) 0.1711(4) 0.0564(10) Uani d . 1 1
H H28 0.4243 0.5053 0.1541 0.068 Uiso calc R 1 1
C C29 0.41717(12) 0.4145(4) 0.3186(4) 0.0793(15) Uani d . 1 1
H H29A 0.4415 0.3904 0.3358 0.095 Uiso calc R 1 1
H H29B 0.4155 0.4753 0.3789 0.095 Uiso calc R 1 1
C C30 0.39411(15) 0.3229(4) 0.3508(5) 0.0883(16) Uani d . 1 1
H H30A 0.3708 0.3507 0.3535 0.106 Uiso calc R 1 1
H H30B 0.4040 0.2931 0.4402 0.106 Uiso calc R 1 1
C C31 0.39119(16) 0.2330(4) 0.2435(5) 0.0894(16) Uani d . 1 1
H H31A 0.4135 0.1952 0.2533 0.107 Uiso calc R 1 1
H H31B 0.3734 0.1808 0.2577 0.107 Uiso calc R 1 1
C C32 0.38135(12) 0.2796(3) 0.1010(4) 0.0660(12) Uani d . 1 1
H H32 0.3818 0.2199 0.0363 0.079 Uiso calc R 1 1
C C33 0.34430(11) 0.3284(3) 0.0711(4) 0.0641(11) Uani d . 1 1
H H33A 0.3300 0.2891 -0.0042 0.077 Uiso calc R 1 1
H H33B 0.3336 0.3192 0.1507 0.077 Uiso calc R 1 1
C C34 0.44072(13) 0.3213(5) 0.0673(5) 0.1015(19) Uani d . 1 1
H H34A 0.4530 0.3038 0.1579 0.152 Uiso calc R 1 1
H H34B 0.4537 0.3756 0.0287 0.152 Uiso calc R 1 1
H H34C 0.4385 0.2572 0.0114 0.152 Uiso calc R 1 1
N N5 0.24691(9) 0.9123(3) 0.6198(3) 0.0589(9) Uani d . 1 1
N N6 0.14766(9) 1.0004(3) 0.4521(3) 0.0581(9) Uani d D 1 1
H H6' 0.1420(11) 0.983(3) 0.367(2) 0.070 Uiso d D 1 1
O O3 0.13264(8) 1.0699(2) 0.6410(3) 0.0708(8) Uani d . 1 1
C C35 0.12497(11) 1.0463(3) 0.5175(4) 0.0548(10) Uani d . 1 1
C C36 0.08923(10) 1.0718(3) 0.4366(4) 0.0527(9) Uani d . 1 1
C C37 0.07519(11) 1.0213(3) 0.3145(4) 0.0597(11) Uani d . 1 1
H H37 0.0882 0.9685 0.2792 0.072 Uiso calc R 1 1
C C38 0.04217(11) 1.0486(3) 0.2451(5) 0.0671(12) Uani d . 1 1
H H38 0.0330 1.0124 0.1641 0.081 Uiso calc R 1 1
C C39 0.02218(11) 1.1268(3) 0.2901(5) 0.0662(12) Uani d . 1 1
C C40 0.03636(12) 1.1764(4) 0.4127(5) 0.0719(13) Uani d . 1 1
H H40 0.0233 1.2290 0.4475 0.086 Uiso calc R 1 1
C C41 0.06940(11) 1.1500(3) 0.4847(5) 0.0660(12) Uani d . 1 1
H H41 0.0784 1.1854 0.5666 0.079 Uiso calc R 1 1
C C42 -0.01294(13) 1.1604(5) 0.2088(6) 0.1033(18) Uani d . 1 1
H H42A -0.0133 1.2378 0.1961 0.155 Uiso calc R 1 1
H H42B -0.0312 1.1399 0.2568 0.155 Uiso calc R 1 1
H H42C -0.0169 1.1251 0.1213 0.155 Uiso calc R 1 1
C C43 0.18360(10) 0.9727(3) 0.5173(4) 0.0550(10) Uani d . 1 1
H H43 0.1904 1.0192 0.5979 0.066 Uiso calc R 1 1
C C44 0.18626(11) 0.8552(3) 0.5649(5) 0.0689(12) Uani d . 1 1
H H44A 0.1755 0.8088 0.4896 0.083 Uiso calc R 1 1
H H44B 0.1731 0.8465 0.6377 0.083 Uiso calc R 1 1
C C45 0.22420(11) 0.8184(3) 0.6162(4) 0.0586(11) Uani d . 1 1
H H45 0.2262 0.7917 0.7100 0.070 Uiso calc R 1 1
C C46 0.23481(14) 0.7258(3) 0.5295(5) 0.0803(14) Uani d . 1 1
H H46A 0.2575 0.6972 0.5739 0.096 Uiso calc R 1 1
H H46B 0.2177 0.6675 0.5232 0.096 Uiso calc R 1 1
C C47 0.23692(15) 0.7642(4) 0.3866(5) 0.0825(15) Uani d . 1 1
H H47A 0.2477 0.7079 0.3406 0.099 Uiso calc R 1 1
H H47B 0.2133 0.7763 0.3348 0.099 Uiso calc R 1 1
C C48 0.25764(13) 0.8662(4) 0.3886(5) 0.0762(13) Uani d . 1 1
H H48A 0.2549 0.8945 0.2964 0.091 Uiso calc R 1 1
H H48B 0.2824 0.8505 0.4213 0.091 Uiso calc R 1 1
C C49 0.24582(11) 0.9519(3) 0.4801(4) 0.0606(11) Uani d . 1 1
H H49 0.2621 1.0134 0.4857 0.073 Uiso calc R 1 1
C C50 0.20874(11) 0.9945(3) 0.4227(4) 0.0607(11) Uani d . 1 1
H H50A 0.2099 1.0722 0.4075 0.073 Uiso calc R 1 1
H H50B 0.1999 0.9601 0.3352 0.073 Uiso calc R 1 1
C C51 0.28263(12) 0.8941(4) 0.6964(5) 0.0897(16) Uani d . 1 1
H H51A 0.2938 0.8385 0.6523 0.134 Uiso calc R 1 1
H H51B 0.2817 0.8716 0.7878 0.134 Uiso calc R 1 1
H H51C 0.2959 0.9603 0.6995 0.134 Uiso calc R 1 1

loop_
_atom_site_aniso_label
_atom_site_aniso_U_11
_atom_site_aniso_U_22
_atom_site_aniso_U_33
_atom_site_aniso_U_12
_atom_site_aniso_U_13
_atom_site_aniso_U_23
N1 0.0452(19) 0.0620(19) 0.055(2) -0.0041(16) 0.0069(15) 0.0034(16)
N2 0.050(2) 0.103(3) 0.0281(18) -0.0168(18) 0.0040(15) -0.0049(18)
O1 0.0581(18) 0.121(2) 0.0312(16) -0.0092(16) 0.0058(13) 0.0028(15)
C1 0.044(2) 0.074(3) 0.038(3) 0.0028(19) 0.0038(18) -0.0093(19)
C2 0.045(2) 0.063(2) 0.037(2) 0.0000(18) 0.0044(17) -0.0100(17)
C3 0.054(3) 0.068(2) 0.049(2) -0.003(2) -0.003(2) -0.0019(19)
C4 0.051(3) 0.073(3) 0.068(3) 0.004(2) -0.011(2) -0.003(2)
C5 0.046(3) 0.058(2) 0.082(3) -0.005(2) 0.007(2) -0.015(2)
C6 0.062(3) 0.069(3) 0.054(3) -0.011(2) 0.011(2) -0.003(2)
C7 0.047(2) 0.078(3) 0.040(2) 0.001(2) 0.0022(17) 0.000(2)
C8 0.061(3) 0.080(3) 0.126(5) -0.009(2) 0.010(3) -0.005(3)
C9 0.047(2) 0.080(3) 0.032(2) -0.009(2) 0.0050(16) -0.0006(18)
C10 0.058(3) 0.070(3) 0.056(3) 0.016(2) 0.0031(19) 0.010(2)
C11 0.066(3) 0.057(2) 0.059(3) -0.004(2) 0.010(2) 0.010(2)
C12 0.086(3) 0.064(3) 0.070(3) -0.005(2) 0.012(2) -0.013(2)
C13 0.082(3) 0.090(3) 0.046(3) -0.009(3) 0.003(2) -0.010(2)
C14 0.054(3) 0.087(3) 0.064(3) -0.010(2) -0.010(2) 0.015(2)
C15 0.047(2) 0.063(2) 0.056(3) 0.0041(19) 0.0013(18) 0.0006(19)
C16 0.059(3) 0.059(2) 0.041(2) -0.0020(18) 0.0070(17) -0.0030(17)
C17 0.063(3) 0.097(3) 0.095(4) -0.017(3) 0.015(3) 0.003(3)
N3 0.056(2) 0.082(2) 0.044(2) 0.0203(19) 0.0089(15) -0.0063(17)
N4 0.048(2) 0.083(2) 0.0340(19) 0.0071(16) 0.0073(15) 0.0019(16)
O2 0.0605(19) 0.135(3) 0.0301(16) 0.0110(17) 0.0112(13) -0.0036(16)
C18 0.044(2) 0.068(2) 0.043(2) -0.0034(18) 0.0063(18) 0.0051(19)
C19 0.044(2) 0.058(2) 0.041(2) -0.0037(17) 0.0076(17) 0.0080(18)
C20 0.044(2) 0.073(3) 0.045(2) -0.005(2) -0.0009(17) -0.004(2)
C21 0.056(3) 0.071(2) 0.054(3) 0.002(2) 0.010(2) -0.008(2)
C22 0.046(2) 0.053(2) 0.069(3) -0.0010(18) 0.007(2) 0.005(2)
C23 0.052(3) 0.070(3) 0.067(3) 0.002(2) -0.014(2) 0.000(2)
C24 0.054(3) 0.067(2) 0.046(2) 0.006(2) -0.0058(19) -0.0047(19)
C25 0.063(3) 0.082(3) 0.109(4) 0.012(3) 0.009(3) -0.009(3)
C26 0.043(2) 0.064(2) 0.041(2) 0.0059(18) 0.0099(16) 0.0014(18)
C27 0.048(2) 0.058(2) 0.048(2) 0.0019(18) 0.0087(17) -0.0035(18)
C28 0.048(2) 0.076(3) 0.042(2) 0.002(2) 0.0009(17) -0.004(2)
C29 0.070(3) 0.108(4) 0.049(3) 0.025(3) -0.015(2) -0.016(3)
C30 0.116(4) 0.099(4) 0.048(3) 0.021(3) 0.010(3) 0.014(3)
C31 0.126(5) 0.076(3) 0.064(3) 0.028(3) 0.013(3) 0.011(3)
C32 0.086(3) 0.059(2) 0.052(3) 0.013(2) 0.010(2) -0.0075(19)
C33 0.070(3) 0.069(2) 0.051(2) -0.013(2) 0.008(2) -0.005(2)
C34 0.076(4) 0.146(5) 0.078(4) 0.051(4) 0.005(3) -0.015(3)
N5 0.057(2) 0.072(2) 0.0435(19) 0.0100(17) -0.0014(15) -0.0080(17)
N6 0.054(2) 0.082(2) 0.0374(19) 0.0109(18) 0.0061(16) -0.0024(18)
O3 0.0744(19) 0.100(2) 0.0400(18) 0.0044(16) 0.0157(14) -0.0029(15)
C35 0.057(3) 0.060(2) 0.049(3) -0.002(2) 0.014(2) 0.0064(19)
C36 0.052(2) 0.055(2) 0.054(3) -0.0003(19) 0.0161(18) 0.0068(19)
C37 0.057(3) 0.058(2) 0.065(3) 0.000(2) 0.012(2) 0.003(2)
C38 0.055(3) 0.066(2) 0.076(3) -0.008(2) 0.003(2) 0.000(2)
C39 0.049(3) 0.069(3) 0.082(3) -0.001(2) 0.014(2) 0.012(3)
C40 0.073(3) 0.069(3) 0.081(4) 0.012(2) 0.034(3) 0.001(2)
C41 0.064(3) 0.072(3) 0.064(3) 0.004(2) 0.020(2) -0.001(2)
C42 0.061(3) 0.114(4) 0.131(5) 0.012(3) 0.008(3) 0.004(4)
C43 0.054(3) 0.064(2) 0.048(2) 0.0013(19) 0.0100(18) 0.0045(18)
C44 0.070(3) 0.068(3) 0.068(3) -0.007(2) 0.012(2) 0.009(2)
C45 0.075(3) 0.067(2) 0.034(2) 0.010(2) 0.0103(19) 0.0074(18)
C46 0.095(4) 0.058(3) 0.084(4) 0.009(2) 0.008(3) -0.007(2)
C47 0.115(4) 0.081(3) 0.051(3) 0.025(3) 0.016(3) -0.014(2)
C48 0.077(3) 0.097(3) 0.059(3) 0.025(3) 0.025(2) 0.008(2)
C49 0.057(3) 0.063(2) 0.061(3) 0.001(2) 0.009(2) 0.003(2)
C50 0.060(3) 0.061(2) 0.061(3) 0.005(2) 0.012(2) 0.007(2)
C51 0.073(3) 0.105(4) 0.078(4) 0.021(3) -0.015(3) -0.017(3)

loop_
_atom_type_symbol
_atom_type_description
_atom_type_scat_dispersion_real
_atom_type_scat_dispersion_imag
_atom_type_scat_source
C C 0.0033 0.0016 'International Tables Vol C Tables 4.2.6.8 and 6.1.1.4'
H H 0.0000 0.0000 'International Tables Vol C Tables 4.2.6.8 and 6.1.1.4'
N N 0.0061 0.0033 'International Tables Vol C Tables 4.2.6.8 and 6.1.1.4'
O O 0.0106 0.0060 'International Tables Vol C Tables 4.2.6.8 and 6.1.1.4'

loop_
_geom_angle_atom_site_label_1
_geom_angle_atom_site_label_2
_geom_angle_atom_site_label_3
_geom_angle
C11 N1 C17 114.0(3)
C11 N1 C15 109.3(3)
C17 N1 C15 113.2(3)
C1 N2 C9 123.8(3)
C1 N2 H2' 122(3)
C9 N2 H2' 114(3)
O1 C1 N2 121.8(4)
O1 C1 C2 121.1(3)
N2 C1 C2 117.1(4)
C7 C2 C3 116.9(4)
C7 C2 C1 124.1(3)
C3 C2 C1 119.0(4)
C4 C3 C2 120.5(4)
C4 C3 H3 119.8
C2 C3 H3 119.8
C3 C4 C5 122.5(4)
C3 C4 H4 118.8
C5 C4 H4 118.8
C6 C5 C4 115.9(4)
C6 C5 C8 121.9(4)
C4 C5 C8 122.1(4)
C5 C6 C7 122.6(4)
C5 C6 H6 118.7
C7 C6 H6 118.7
C6 C7 C2 121.6(3)
C6 C7 H7 119.2
C2 C7 H7 119.2
C5 C8 H8A 109.5
C5 C8 H8B 109.5
H8A C8 H8B 109.5
C5 C8 H8C 109.5
H8A C8 H8C 109.5
H8B C8 H8C 109.5
N2 C9 C10 112.2(3)
N2 C9 C16 109.6(3)
C10 C9 C16 110.1(3)
N2 C9 H9 108.2
C10 C9 H9 108.2
C16 C9 H9 108.2
C9 C10 C11 112.5(3)
C9 C10 H10A 109.1
C11 C10 H10A 109.1
C9 C10 H10B 109.1
C11 C10 H10B 109.1
H10A C10 H10B 107.8
N1 C11 C12 113.2(3)
N1 C11 C10 108.4(3)
C12 C11 C10 111.7(4)
N1 C11 H11 107.8
C12 C11 H11 107.8
C10 C11 H11 107.8
C13 C12 C11 111.2(3)
C13 C12 H12A 109.4
C11 C12 H12A 109.4
C13 C12 H12B 109.4
C11 C12 H12B 109.4
H12A C12 H12B 108.0
C14 C13 C12 110.5(4)
C14 C13 H13A 109.6
C12 C13 H13A 109.6
C14 C13 H13B 109.6
C12 C13 H13B 109.6
H13A C13 H13B 108.1
C13 C14 C15 112.0(3)
C13 C14 H14A 109.2
C15 C14 H14A 109.2
C13 C14 H14B 109.2
C15 C14 H14B 109.2
H14A C14 H14B 107.9
N1 C15 C16 108.9(3)
N1 C15 C14 112.5(3)
C16 C15 C14 111.6(4)
N1 C15 H15 107.9
C16 C15 H15 107.9
C14 C15 H15 107.9
C9 C16 C15 111.9(3)
C9 C16 H16A 109.2
C15 C16 H16A 109.2
C9 C16 H16B 109.2
C15 C16 H16B 109.2
H16A C16 H16B 107.9
N1 C17 H17A 109.5
N1 C17 H17B 109.5
H17A C17 H17B 109.5
N1 C17 H17C 109.5
H17A C17 H17C 109.5
H17B C17 H17C 109.5
C34 N3 C32 114.1(4)
C34 N3 C28 113.0(3)
C32 N3 C28 108.9(3)
C18 N4 C26 123.4(3)
C18 N4 H4' 119(3)
C26 N4 H4' 117(3)
O2 C18 N4 121.8(4)
O2 C18 C19 121.2(3)
N4 C18 C19 117.0(4)
C20 C19 C24 117.3(3)
C20 C19 C18 124.0(3)
C24 C19 C18 118.7(4)
C21 C20 C19 121.1(3)
C21 C20 H20 119.4
C19 C20 H20 119.4
C20 C21 C22 122.2(4)
C20 C21 H21 118.9
C22 C21 H21 118.9
C21 C22 C23 116.7(4)
C21 C22 C25 121.8(4)
C23 C22 C25 121.6(4)
C24 C23 C22 122.1(4)
C24 C23 H23 118.9
C22 C23 H23 118.9
C23 C24 C19 120.5(4)
C23 C24 H24 119.8
C19 C24 H24 119.8
C22 C25 H25A 109.5
C22 C25 H25B 109.5
H25A C25 H25B 109.5
C22 C25 H25C 109.5
H25A C25 H25C 109.5
H25B C25 H25C 109.5
N4 C26 C33 111.5(3)
N4 C26 C27 110.5(3)
C33 C26 C27 109.6(3)
N4 C26 H26 108.4
C33 C26 H26 108.4
C27 C26 H26 108.4
C26 C27 C28 112.4(3)
C26 C27 H27A 109.1
C28 C27 H27A 109.1
C26 C27 H27B 109.1
C28 C27 H27B 109.1
H27A C27 H27B 107.9
N3 C28 C29 112.5(3)
N3 C28 C27 108.0(3)
C29 C28 C27 112.2(4)
N3 C28 H28 108.0
C29 C28 H28 108.0
C27 C28 H28 108.0
C30 C29 C28 112.2(4)
C30 C29 H29A 109.2
C28 C29 H29A 109.2
C30 C29 H29B 109.2
C28 C29 H29B 109.2
H29A C29 H29B 107.9
C29 C30 C31 110.9(4)
C29 C30 H30A 109.5
C31 C30 H30A 109.5
C29 C30 H30B 109.5
C31 C30 H30B 109.5
H30A C30 H30B 108.1
C32 C31 C30 110.8(4)
C32 C31 H31A 109.5
C30 C31 H31A 109.5
C32 C31 H31B 109.5
C30 C31 H31B 109.5
H31A C31 H31B 108.1
N3 C32 C31 113.1(4)
N3 C32 C33 108.2(3)
C31 C32 C33 112.8(4)
N3 C32 H32 107.5
C31 C32 H32 107.5
C33 C32 H32 107.5
C26 C33 C32 112.6(3)
C26 C33 H33A 109.1
C32 C33 H33A 109.1
C26 C33 H33B 109.1
C32 C33 H33B 109.1
H33A C33 H33B 107.8
N3 C34 H34A 109.5
N3 C34 H34B 109.5
H34A C34 H34B 109.5
N3 C34 H34C 109.5
H34A C34 H34C 109.5
H34B C34 H34C 109.5
C45 N5 C51 113.5(3)
C45 N5 C49 109.6(3)
C51 N5 C49 113.3(4)
C35 N6 C43 123.3(3)
C35 N6 H6' 122(3)
C43 N6 H6' 115(3)
O3 C35 N6 122.5(4)
O3 C35 C36 120.2(4)
N6 C35 C36 117.3(4)
C41 C36 C37 118.3(4)
C41 C36 C35 118.7(4)
C37 C36 C35 123.1(4)
C38 C37 C36 120.1(4)
C38 C37 H37 119.9
C36 C37 H37 119.9
C39 C38 C37 122.6(4)
C39 C38 H38 118.7
C37 C38 H38 118.7
C38 C39 C40 116.8(4)
C38 C39 C42 121.9(5)
C40 C39 C42 121.3(5)
C41 C40 C39 121.7(4)
C41 C40 H40 119.1
C39 C40 H40 119.1
C36 C41 C40 120.5(4)
C36 C41 H41 119.8
C40 C41 H41 119.8
C39 C42 H42A 109.5
C39 C42 H42B 109.5
H42A C42 H42B 109.5
C39 C42 H42C 109.5
H42A C42 H42C 109.5
H42B C42 H42C 109.5
N6 C43 C50 110.8(3)
N6 C43 C44 111.3(3)
C50 C43 C44 110.7(4)
N6 C43 H43 108.0
C50 C43 H43 108.0
C44 C43 H43 108.0
C43 C44 C45 112.9(3)
C43 C44 H44A 109.0
C45 C44 H44A 109.0
C43 C44 H44B 109.0
C45 C44 H44B 109.0
H44A C44 H44B 107.8
N5 C45 C44 108.1(3)
N5 C45 C46 112.2(4)
C44 C45 C46 112.1(3)
N5 C45 H45 108.1
C44 C45 H45 108.1
C46 C45 H45 108.1
C47 C46 C45 111.6(3)
C47 C46 H46A 109.3
C45 C46 H46A 109.3
C47 C46 H46B 109.3
C45 C46 H46B 109.3
H46A C46 H46B 108.0
C48 C47 C46 112.1(4)
C48 C47 H47A 109.2
C46 C47 H47A 109.2
C48 C47 H47B 109.2
C46 C47 H47B 109.2
H47A C47 H47B 107.9
C47 C48 C49 111.6(4)
C47 C48 H48A 109.3
C49 C48 H48A 109.3
C47 C48 H48B 109.3
C49 C48 H48B 109.3
H48A C48 H48B 108.0
N5 C49 C48 112.5(3)
N5 C49 C50 108.6(3)
C48 C49 C50 112.5(3)
N5 C49 H49 107.7
C48 C49 H49 107.7
C50 C49 H49 107.7
C43 C50 C49 112.2(3)
C43 C50 H50A 109.2
C49 C50 H50A 109.2
C43 C50 H50B 109.2
C49 C50 H50B 109.2
H50A C50 H50B 107.9
N5 C51 H51A 109.5
N5 C51 H51B 109.5
H51A C51 H51B 109.5
N5 C51 H51C 109.5
H51A C51 H51C 109.5
H51B C51 H51C 109.5

loop_
_geom_bond_atom_site_label_1
_geom_bond_atom_site_label_2
_geom_bond_distance
N1 C11 1.449(5)
N1 C17 1.456(5)
N1 C15 1.456(5)
N2 C1 1.315(5)
N2 C9 1.448(5)
N2 H2' 0.846(19)
O1 C1 1.239(5)
C1 C2 1.482(5)
C2 C7 1.367(5)
C2 C3 1.394(5)
C3 C4 1.363(6)
C3 H3 0.9300
C4 C5 1.385(6)
C4 H4 0.9300
C5 C6 1.361(5)
C5 C8 1.493(6)
C6 C7 1.365(5)
C6 H6 0.9300
C7 H7 0.9300
C8 H8A 0.9600
C8 H8B 0.9600
C8 H8C 0.9600
C9 C10 1.508(5)
C9 C16 1.523(5)
C9 H9 0.9800
C10 C11 1.537(6)
C10 H10A 0.9700
C10 H10B 0.9700
C11 C12 1.525(6)
C11 H11 0.9800
C12 C13 1.518(6)
C12 H12A 0.9700
C12 H12B 0.9700
C13 C14 1.503(6)
C13 H13A 0.9700
C13 H13B 0.9700
C14 C15 1.545(6)
C14 H14A 0.9700
C14 H14B 0.9700
C15 C16 1.530(5)
C15 H15 0.9800
C16 H16A 0.9700
C16 H16B 0.9700
C17 H17A 0.9600
C17 H17B 0.9600
C17 H17C 0.9600
N3 C34 1.446(5)
N3 C32 1.461(5)
N3 C28 1.472(5)
N4 C18 1.327(5)
N4 C26 1.447(5)
N4 H4' 0.859(19)
O2 C18 1.218(5)
C18 C19 1.491(5)
C19 C20 1.375(5)
C19 C24 1.382(5)
C20 C21 1.360(5)
C20 H20 0.9300
C21 C22 1.362(5)
C21 H21 0.9300
C22 C23 1.375(6)
C22 C25 1.504(6)
C23 C24 1.364(6)
C23 H23 0.9300
C24 H24 0.9300
C25 H25A 0.9600
C25 H25B 0.9600
C25 H25C 0.9600
C26 C33 1.512(5)
C26 C27 1.515(5)
C26 H26 0.9800
C27 C28 1.530(5)
C27 H27A 0.9700
C27 H27B 0.9700
C28 C29 1.520(6)
C28 H28 0.9800
C29 C30 1.511(7)
C29 H29A 0.9700
C29 H29B 0.9700
C30 C31 1.528(7)
C30 H30A 0.9700
C30 H30B 0.9700
C31 C32 1.510(6)
C31 H31A 0.9700
C31 H31B 0.9700
C32 C33 1.528(6)
C32 H32 0.9800
C33 H33A 0.9700
C33 H33B 0.9700
C34 H34A 0.9600
C34 H34B 0.9600
C34 H34C 0.9600
N5 C45 1.447(5)
N5 C51 1.459(5)
N5 C49 1.469(5)
N6 C35 1.319(5)
N6 C43 1.456(5)
N6 H6' 0.864(19)
O3 C35 1.243(5)
C35 C36 1.492(5)
C36 C41 1.374(5)
C36 C37 1.381(6)
C37 C38 1.370(5)
C37 H37 0.9300
C38 C39 1.364(6)
C38 H38 0.9300
C39 C40 1.381(6)
C39 C42 1.498(6)
C40 C41 1.377(6)
C40 H40 0.9300
C41 H41 0.9300
C42 H42A 0.9600
C42 H42B 0.9600
C42 H42C 0.9600
C43 C50 1.506(6)
C43 C44 1.518(6)
C43 H43 0.9800
C44 C45 1.526(6)
C44 H44A 0.9700
C44 H44B 0.9700
C45 C46 1.534(6)
C45 H45 0.9800
C46 C47 1.520(7)
C46 H46A 0.9700
C46 H46B 0.9700
C47 C48 1.487(7)
C47 H47A 0.9700
C47 H47B 0.9700
C48 C49 1.521(6)
C48 H48A 0.9700
C48 H48B 0.9700
C49 C50 1.529(5)
C49 H49 0.9800
C50 H50A 0.9700
C50 H50B 0.9700
C51 H51A 0.9600
C51 H51B 0.9600
C51 H51C 0.9600

loop_
_geom_hbond_atom_site_label_D
_geom_hbond_atom_site_label_H
_geom_hbond_atom_site_label_A
_geom_hbond_site_symmetry_A
_geom_hbond_distance_DH
_geom_hbond_distance_HA
_geom_hbond_distance_DA
_geom_hbond_angle_DHA
N2 H2' O1 2 0.846(19) 2.10(2) 2.935(5) 171(4)
N4 H4' O2 2_565 0.859(19) 2.05(2) 2.894(5) 166(4)
N6 H6' O3 2_574 0.864(19) 2.30(2) 3.164(5) 174(4)
